data_4122373
loop_
_publ_author_name
'Samuel, Prinson P.'
'Mondal, Kartik Chandra'
'Amin Sk, Nurul'
'Roesky, Herbert W.'
'Carl, Elena'
'Neufeld, Roman'
'Stalke, Dietmar'
'Demeshko, Serhiy'
'Meyer, Franc'
'Ungur, Liviu'
'Chibotaru, Liviu F.'
'Christian, Jonathan'
'Ramachandran, Vasanth'
'van Tol, Johan'
'Dalal, Naresh S.'

_publ_section_title
;
 Electronic Structure and Slow Magnetic Relaxation of Low-Coordinate
 Cyclic Alkyl(amino) Carbene Stabilized Iron(I) Complexes.
;
_journal_issue 34
_journal_name_full 'Journal of the American Chemical Society'
_journal_page_first 11964
_journal_paper_doi 10.1021/ja5043116
_journal_volume 136
_journal_year 2014
_chemical_formula_moiety 'C40 H62 Cl Fe N2'
_chemical_formula_sum 'C40 H62 Cl Fe N2'
_chemical_formula_weight 662.21
_chemical_name_systematic
;
 ?
;
_space_group_crystal_system monoclinic
_space_group_IT_number 14
_space_group_name_Hall '-P 2ybc'
_space_group_name_H-M_alt 'P 1 21/c 1'
_symmetry_space_group_name_Hall '-P 2ybc'
_symmetry_space_group_name_H-M 'P 1 21/c 1'
_atom_sites_solution_hydrogens geom
_audit_creation_method SHELXL-2013
_cell_angle_alpha 90
_cell_angle_beta 97.29(2)
_cell_angle_gamma 90
_cell_formula_units_Z 4
_cell_length_a 11.224(2)
_cell_length_b 19.524(3)
_cell_length_c 16.903(2)
_cell_measurement_reflns_used 9997
_cell_measurement_temperature 100(2)
_cell_measurement_theta_max 27.4725
_cell_measurement_theta_min 2.3115
_cell_volume 3674.1(10)
_computing_cell_refinement 'SAINT V7.68A'
_computing_data_collection 'APEX2 v2011.2'
_computing_data_reduction 'SAINT V7.68A'
_computing_molecular_graphics 'shelXle v0.477'
_computing_structure_refinement 'SHELXL-2012 (Sheldrick, 2012)'
_computing_structure_solution 'SHELXS-97 (Sheldrick, 2008)'
_diffrn_ambient_temperature 100(2)
_diffrn_measured_fraction_theta_full 0.999
_diffrn_measured_fraction_theta_max 0.999
_diffrn_measurement_device_type 'Bruker Smart Apex II Quazar'
_diffrn_measurement_method 'omega scans'
_diffrn_radiation_type MoK\a
_diffrn_radiation_wavelength 0.71073
_diffrn_reflns_av_R_equivalents 0.0377
_diffrn_reflns_av_unetI/netI 0.0167
_diffrn_reflns_Laue_measured_fraction_full 0.999
_diffrn_reflns_Laue_measured_fraction_max 0.999
_diffrn_reflns_limit_h_max 14
_diffrn_reflns_limit_h_min -14
_diffrn_reflns_limit_k_max 25
_diffrn_reflns_limit_k_min -25
_diffrn_reflns_limit_l_max 21
_diffrn_reflns_limit_l_min -21
_diffrn_reflns_number 110950
_diffrn_reflns_point_group_measured_fraction_full 0.999
_diffrn_reflns_point_group_measured_fraction_max 0.999
_diffrn_reflns_theta_full 25.242
_diffrn_reflns_theta_max 27.491
_diffrn_reflns_theta_min 1.601
_diffrn_source 'fine-focus sealed tube'
_exptl_absorpt_coefficient_mu 0.512
_exptl_absorpt_correction_T_max 0.7456
_exptl_absorpt_correction_T_min 0.7114
_exptl_absorpt_correction_type multi-scan
_exptl_absorpt_process_details SADABS-2008/4
_exptl_crystal_colour red
_exptl_crystal_density_diffrn 1.197
_exptl_crystal_description block
_exptl_crystal_F_000 1436
_exptl_crystal_size_max 0.1
_exptl_crystal_size_mid 0.09
_exptl_crystal_size_min 0.05
_refine_diff_density_max 0.367
_refine_diff_density_min -0.288
_refine_diff_density_rms 0.045
_refine_ls_extinction_method none
_refine_ls_goodness_of_fit_ref 1.031
_refine_ls_hydrogen_treatment constr
_refine_ls_matrix_type full
_refine_ls_number_parameters 413
_refine_ls_number_reflns 8434
_refine_ls_number_restraints 124
_refine_ls_restrained_S_all 1.023
_refine_ls_R_factor_all 0.0338
_refine_ls_R_factor_gt 0.0300
_refine_ls_shift/su_max 0.002
_refine_ls_shift/su_mean 0.000
_refine_ls_structure_factor_coef Fsqd
_refine_ls_weighting_details 'w=1/[\s^2^(Fo^2^)+(0.0277P)^2^+2.4159P] where P=(Fo^2^+2Fc^2^)/3'
_refine_ls_weighting_scheme calc
_refine_ls_wR_factor_gt 0.0715
_refine_ls_wR_factor_ref 0.0733
_reflns_Friedel_coverage 0.000
_reflns_number_gt 7579
_reflns_number_total 8434
_reflns_threshold_expression 'I > 2\s(I)'
_cod_data_source_file ja5043116_si_002.cif
_cod_data_source_block sad_a
_cod_depositor_comments 'Adding full bibliography for 4122372--4122374.cif.'
_cod_database_code 4122373
_shelx_space_group_comment
;
The symmetry employed for this shelxl refinement is uniquely defined
by the following loop, which should always be used as a source of
symmetry information in preference to the above space-group names.
They are only intended as comments.
;
_shelxl_version_number 2013-4

loop_
_space_group_symop_operation_xyz
'x, y, z'
'-x, y+1/2, -z+1/2'
'-x, -y, -z'
'x, -y-1/2, z-1/2'

loop_
_atom_site_label
_atom_site_type_symbol
_atom_site_fract_x
_atom_site_fract_y
_atom_site_fract_z
_atom_site_U_iso_or_equiv
_atom_site_adp_type
_atom_site_occupancy
_atom_site_site_symmetry_order
_atom_site_calc_flag
_atom_site_refinement_flags_posn
_atom_site_refinement_flags_adp
Cl Cl 1.05038(3) 0.48929(2) 0.79132(2) 0.02497(8) Uani 1 1 d . U
N1 N 0.63044(9) 0.47851(5) 0.77756(6) 0.0126(2) Uani 1 1 d . U
Fe1 Fe 0.87444(2) 0.54318(2) 0.75537(2) 0.01405(5) Uani 1 1 d . U
N2 N 0.86081(9) 0.68583(5) 0.67471(6) 0.0124(2) Uani 1 1 d . U
C1 C 0.72402(11) 0.48915(6) 0.73685(7) 0.0130(2) Uani 1 1 d . U
C2 C 0.71035(11) 0.43859(6) 0.66633(7) 0.0152(2) Uani 1 1 d . U
C3 C 0.57827(11) 0.41565(7) 0.66023(7) 0.0168(2) Uani 1 1 d . U
H3A H 0.5275 0.4441 0.6209 0.020 Uiso 1 1 calc R U
H3B H 0.5702 0.3671 0.6433 0.020 Uiso 1 1 calc R U
C4 C 0.54030(11) 0.42463(6) 0.74365(7) 0.0149(2) Uani 1 1 d . U
C5 C 0.74087(13) 0.46961(7) 0.58813(8) 0.0203(3) Uani 1 1 d . U
H5A H 0.7290 0.4351 0.5458 0.031 Uiso 1 1 calc R U
H5B H 0.8248 0.4847 0.5950 0.031 Uiso 1 1 calc R U
H5C H 0.6883 0.5089 0.5735 0.031 Uiso 1 1 calc R U
C6 C 0.79781(12) 0.37826(7) 0.68722(8) 0.0198(3) Uani 1 1 d . U
H6A H 0.7853 0.3435 0.6451 0.030 Uiso 1 1 calc R U
H6B H 0.7829 0.3580 0.7381 0.030 Uiso 1 1 calc R U
H6C H 0.8807 0.3950 0.6917 0.030 Uiso 1 1 calc R U
C7 C 0.55192(12) 0.35904(7) 0.79370(8) 0.0193(3) Uani 1 1 d . U
H7A H 0.4965 0.3243 0.7685 0.029 Uiso 1 1 calc R U
H7B H 0.5322 0.3689 0.8474 0.029 Uiso 1 1 calc R U
H7C H 0.6345 0.3419 0.7973 0.029 Uiso 1 1 calc R U
C8 C 0.41016(12) 0.44847(7) 0.74009(8) 0.0196(3) Uani 1 1 d . U
H8A H 0.3964 0.4872 0.7032 0.029 Uiso 1 1 calc R U
H8B H 0.3944 0.4627 0.7934 0.029 Uiso 1 1 calc R U
H8C H 0.3561 0.4108 0.7214 0.029 Uiso 1 1 calc R U
C9 C 0.62255(11) 0.51000(6) 0.85472(7) 0.0131(2) Uani 1 1 d . U
C10 C 0.68967(11) 0.48258(6) 0.92383(7) 0.0145(2) Uani 1 1 d . U
C11 C 0.68056(12) 0.51408(7) 0.99707(8) 0.0176(3) Uani 1 1 d . U
H11 H 0.7255 0.4963 1.0440 0.021 Uiso 1 1 calc R U
C12 C 0.60783(12) 0.57037(7) 1.00274(8) 0.0184(3) Uani 1 1 d . U
H12 H 0.6020 0.5906 1.0532 0.022 Uiso 1 1 calc R U
C13 C 0.54346(12) 0.59712(7) 0.93464(8) 0.0175(3) Uani 1 1 d . U
H13 H 0.4939 0.6361 0.9389 0.021 Uiso 1 1 calc R U
C14 C 0.54946(11) 0.56830(6) 0.85970(7) 0.0141(2) Uani 1 1 d . U
C15 C 0.77425(11) 0.42168(7) 0.92411(7) 0.0164(2) Uani 1 1 d . U
H15 H 0.7746 0.4054 0.8681 0.020 Uiso 1 1 calc R U
C16 C 0.73508(13) 0.36248(7) 0.97469(8) 0.0219(3) Uani 1 1 d . U
H16A H 0.6529 0.3488 0.9543 0.033 Uiso 1 1 calc R U
H16B H 0.7380 0.3774 1.0303 0.033 Uiso 1 1 calc R U
H16C H 0.7893 0.3235 0.9718 0.033 Uiso 1 1 calc R U
C17 C 0.90189(12) 0.44306(8) 0.95778(8) 0.0232(3) Uani 1 1 d . U
H17A H 0.9570 0.4047 0.9534 0.035 Uiso 1 1 calc R U
H17B H 0.9037 0.4559 1.0140 0.035 Uiso 1 1 calc R U
H17C H 0.9267 0.4823 0.9275 0.035 Uiso 1 1 calc R U
C18 C 0.48086(12) 0.60452(7) 0.78816(8) 0.0167(2) Uani 1 1 d . U
H18 H 0.4877 0.5762 0.7396 0.020 Uiso 1 1 calc R U
C19 C 0.34668(12) 0.61316(8) 0.79617(8) 0.0225(3) Uani 1 1 d . U
H19A H 0.3045 0.6309 0.7460 0.034 Uiso 1 1 calc R U
H19B H 0.3375 0.6454 0.8394 0.034 Uiso 1 1 calc R U
H19C H 0.3126 0.5687 0.8082 0.034 Uiso 1 1 calc R U
C20 C 0.53539(13) 0.67502(7) 0.77569(8) 0.0216(3) Uani 1 1 d . U
H20A H 0.6186 0.6695 0.7648 0.032 Uiso 1 1 calc R U
H20B H 0.5340 0.7028 0.8239 0.032 Uiso 1 1 calc R U
H20C H 0.4885 0.6979 0.7304 0.032 Uiso 1 1 calc R U
C21 C 0.87302(10) 0.64522(7) 0.73858(7) 0.0140(2) Uani 1 1 d . U
C22 C 0.90867(11) 0.69115(7) 0.81173(7) 0.0167(2) Uani 1 1 d . U
C23 C 0.87732(12) 0.76404(7) 0.78090(8) 0.0183(3) Uani 1 1 d . U
H23A H 0.7967 0.7775 0.7934 0.022 Uiso 1 1 calc R U
H23B H 0.9368 0.7974 0.8062 0.022 Uiso 1 1 calc R U
C24 C 0.87953(11) 0.76251(6) 0.69050(8) 0.0150(2) Uani 1 1 d . U
C25 C 0.84586(13) 0.67261(8) 0.88429(8) 0.0242(3) Uani 1 1 d . U
H25A H 0.7587 0.6762 0.8701 0.036 Uiso 1 1 calc R U
H25B H 0.8719 0.7042 0.9282 0.036 Uiso 1 1 calc R U
H25C H 0.8668 0.6256 0.9010 0.036 Uiso 1 1 calc R U
C26 C 1.04509(12) 0.68249(7) 0.83654(8) 0.0216(3) Uani 1 1 d . U
H26A H 1.0882 0.6940 0.7914 0.032 Uiso 1 1 calc R U
H26B H 1.0624 0.6349 0.8526 0.032 Uiso 1 1 calc R U
H26C H 1.0713 0.7130 0.8814 0.032 Uiso 1 1 calc R U
C27 C 0.78062(12) 0.80697(7) 0.64664(8) 0.0205(3) Uani 1 1 d . U
H27A H 0.7793 0.8009 0.5890 0.031 Uiso 1 1 calc R U
H27B H 0.7962 0.8552 0.6605 0.031 Uiso 1 1 calc R U
H27C H 0.7029 0.7934 0.6623 0.031 Uiso 1 1 calc R U
C28 C 0.99799(12) 0.78672(7) 0.66431(8) 0.0188(3) Uani 1 1 d . U
H28A H 0.9961 0.7796 0.6068 0.028 Uiso 1 1 calc R U
H28B H 1.0646 0.7605 0.6928 0.028 Uiso 1 1 calc R U
H28C H 1.0093 0.8355 0.6766 0.028 Uiso 1 1 calc R U
C29 C 0.84761(11) 0.66001(6) 0.59326(7) 0.0126(2) Uani 1 1 d . U
C30 C 0.95033(11) 0.63698(6) 0.56056(7) 0.0140(2) Uani 1 1 d . U
C31 C 0.93643(12) 0.61613(7) 0.48097(8) 0.0172(3) Uani 1 1 d . U
H31 H 1.0050 0.6015 0.4579 0.021 Uiso 1 1 calc R U
C32 C 0.82583(12) 0.61621(7) 0.43474(8) 0.0180(3) Uani 1 1 d . U
H32 H 0.8187 0.6022 0.3805 0.022 Uiso 1 1 calc R U
C33 C 0.72546(12) 0.63688(7) 0.46820(7) 0.0169(2) Uani 1 1 d . U
H33 H 0.6492 0.6361 0.4366 0.020 Uiso 1 1 calc R U
C34 C 0.73354(11) 0.65884(6) 0.54725(7) 0.0142(2) Uani 1 1 d . U
C35 C 1.07523(11) 0.62976(7) 0.60708(8) 0.0161(2) Uani 1 1 d . U
H35 H 1.0719 0.6449 0.6633 0.019 Uiso 1 1 calc R U
C36 C 1.11449(12) 0.55444(7) 0.60801(8) 0.0201(3) Uani 1 1 d . U
H36A H 1.1219 0.5395 0.5535 0.030 Uiso 1 1 calc R U
H36B H 1.0544 0.5262 0.6300 0.030 Uiso 1 1 calc R U
H36C H 1.1922 0.5495 0.6412 0.030 Uiso 1 1 calc R U
C37 C 1.16860(12) 0.67365(7) 0.57123(9) 0.0233(3) Uani 1 1 d . U
H37A H 1.1749 0.6582 0.5168 0.035 Uiso 1 1 calc R U
H37B H 1.2468 0.6690 0.6039 0.035 Uiso 1 1 calc R U
H37C H 1.1436 0.7218 0.5702 0.035 Uiso 1 1 calc R U
C38 C 0.61706(11) 0.67736(7) 0.57950(8) 0.0166(2) Uani 1 1 d . U
H38 H 0.6381 0.6963 0.6345 0.020 Uiso 1 1 calc R U
C39 C 0.54520(13) 0.73207(7) 0.52861(9) 0.0245(3) Uani 1 1 d . U
H39A H 0.5975 0.7711 0.5211 0.037 Uiso 1 1 calc R U
H39B H 0.4777 0.7474 0.5557 0.037 Uiso 1 1 calc R U
H39C H 0.5145 0.7126 0.4766 0.037 Uiso 1 1 calc R U
C40 C 0.53788(12) 0.61420(7) 0.58543(8) 0.0195(3) Uani 1 1 d . U
H40A H 0.5225 0.5921 0.5331 0.029 Uiso 1 1 calc R U
H40B H 0.4615 0.6281 0.6029 0.029 Uiso 1 1 calc R U
H40C H 0.5790 0.5819 0.6241 0.029 Uiso 1 1 calc R U

loop_
_atom_site_aniso_label
_atom_site_aniso_U_11
_atom_site_aniso_U_22
_atom_site_aniso_U_33
_atom_site_aniso_U_23
_atom_site_aniso_U_13
_atom_site_aniso_U_12
Cl 0.01744(15) 0.02921(18) 0.02863(18) 0.01127(14) 0.00431(13) 0.00479(13)
N1 0.0131(5) 0.0120(5) 0.0126(5) -0.0018(4) 0.0014(4) -0.0015(4)
Fe1 0.01327(9) 0.01392(9) 0.01502(9) 0.00183(7) 0.00202(6) -0.00071(7)
N2 0.0122(5) 0.0116(5) 0.0131(5) -0.0015(4) 0.0012(4) 0.0000(4)
C1 0.0147(6) 0.0120(6) 0.0122(6) 0.0017(4) 0.0018(4) 0.0023(4)
C2 0.0172(6) 0.0148(6) 0.0138(6) -0.0013(5) 0.0025(5) 0.0013(5)
C3 0.0181(6) 0.0173(6) 0.0144(6) -0.0037(5) 0.0002(5) -0.0001(5)
C4 0.0157(6) 0.0140(6) 0.0148(6) -0.0038(5) 0.0006(4) -0.0036(5)
C5 0.0243(7) 0.0227(7) 0.0148(6) -0.0006(5) 0.0055(5) 0.0030(5)
C6 0.0220(6) 0.0168(6) 0.0206(7) -0.0026(5) 0.0030(5) 0.0049(5)
C7 0.0213(6) 0.0161(6) 0.0202(6) -0.0008(5) 0.0019(5) -0.0056(5)
C8 0.0150(6) 0.0215(7) 0.0218(7) -0.0040(5) 0.0008(5) -0.0024(5)
C9 0.0137(5) 0.0133(6) 0.0127(6) -0.0024(4) 0.0036(4) -0.0039(4)
C10 0.0145(6) 0.0133(6) 0.0159(6) 0.0001(5) 0.0029(5) -0.0037(5)
C11 0.0210(6) 0.0176(6) 0.0137(6) 0.0001(5) 0.0008(5) -0.0029(5)
C12 0.0244(7) 0.0176(6) 0.0138(6) -0.0049(5) 0.0052(5) -0.0040(5)
C13 0.0188(6) 0.0148(6) 0.0196(6) -0.0031(5) 0.0053(5) -0.0013(5)
C14 0.0149(6) 0.0133(6) 0.0147(6) -0.0004(5) 0.0036(4) -0.0028(5)
C15 0.0176(6) 0.0175(6) 0.0138(6) -0.0009(5) 0.0008(5) 0.0010(5)
C16 0.0281(7) 0.0170(6) 0.0201(7) 0.0025(5) 0.0017(5) 0.0014(5)
C17 0.0176(6) 0.0330(8) 0.0185(7) -0.0004(6) 0.0001(5) -0.0001(6)
C18 0.0193(6) 0.0150(6) 0.0160(6) -0.0007(5) 0.0032(5) 0.0014(5)
C19 0.0189(6) 0.0264(7) 0.0221(7) -0.0004(6) 0.0018(5) 0.0052(5)
C20 0.0287(7) 0.0157(6) 0.0207(7) 0.0019(5) 0.0040(5) 0.0008(5)
C21 0.0098(5) 0.0177(6) 0.0144(6) -0.0005(5) 0.0014(4) -0.0003(4)
C22 0.0172(6) 0.0191(6) 0.0134(6) -0.0012(5) 0.0008(5) -0.0015(5)
C23 0.0190(6) 0.0183(6) 0.0173(6) -0.0042(5) 0.0018(5) -0.0006(5)
C24 0.0167(6) 0.0111(6) 0.0171(6) -0.0027(5) 0.0014(5) -0.0006(4)
C25 0.0276(7) 0.0314(8) 0.0140(6) -0.0016(6) 0.0046(5) -0.0032(6)
C26 0.0201(6) 0.0245(7) 0.0186(6) -0.0005(5) -0.0040(5) -0.0019(5)
C27 0.0230(7) 0.0139(6) 0.0235(7) -0.0012(5) -0.0010(5) 0.0039(5)
C28 0.0213(6) 0.0146(6) 0.0204(6) -0.0014(5) 0.0032(5) -0.0032(5)
C29 0.0165(6) 0.0093(5) 0.0122(6) 0.0008(4) 0.0023(4) -0.0006(4)
C30 0.0150(6) 0.0118(6) 0.0152(6) 0.0013(5) 0.0021(4) -0.0008(4)
C31 0.0195(6) 0.0161(6) 0.0172(6) -0.0001(5) 0.0062(5) 0.0004(5)
C32 0.0256(7) 0.0173(6) 0.0110(6) -0.0004(5) 0.0025(5) -0.0012(5)
C33 0.0183(6) 0.0169(6) 0.0143(6) 0.0024(5) -0.0020(5) -0.0007(5)
C34 0.0158(6) 0.0109(6) 0.0157(6) 0.0022(4) 0.0013(5) 0.0004(4)
C35 0.0143(6) 0.0171(6) 0.0172(6) -0.0013(5) 0.0030(5) 0.0011(5)
C36 0.0208(6) 0.0203(7) 0.0197(6) 0.0008(5) 0.0041(5) 0.0055(5)
C37 0.0174(6) 0.0232(7) 0.0306(7) -0.0022(6) 0.0083(5) -0.0021(5)
C38 0.0145(6) 0.0174(6) 0.0172(6) -0.0008(5) -0.0003(5) 0.0025(5)
C39 0.0223(7) 0.0219(7) 0.0273(7) 0.0001(6) -0.0041(6) 0.0065(5)
C40 0.0152(6) 0.0221(7) 0.0213(7) -0.0019(5) 0.0031(5) -0.0002(5)

loop_
_atom_type_symbol
_atom_type_description
_atom_type_scat_dispersion_real
_atom_type_scat_dispersion_imag
_atom_type_scat_source
C C 0.0033 0.0016 'International Tables Vol C Tables 4.2.6.8 and 6.1.1.4'
H H 0.0000 0.0000 'International Tables Vol C Tables 4.2.6.8 and 6.1.1.4'
N N 0.0061 0.0033 'International Tables Vol C Tables 4.2.6.8 and 6.1.1.4'
Cl Cl 0.1484 0.1585 'International Tables Vol C Tables 4.2.6.8 and 6.1.1.4'
Fe Fe 0.3463 0.8444 'International Tables Vol C Tables 4.2.6.8 and 6.1.1.4'

loop_
_geom_angle_atom_site_label_1
_geom_angle_atom_site_label_2
_geom_angle_atom_site_label_3
_geom_angle
C1 N1 C9 122.31(10)
C1 N1 C4 116.12(10)
C9 N1 C4 121.14(10)
C1 Fe1 C21 120.89(5)
C1 Fe1 Cl 119.62(4)
C21 Fe1 Cl 119.45(4)
C21 N2 C29 123.21(10)
C21 N2 C24 116.30(10)
C29 N2 C24 119.93(10)
N1 C1 C2 106.84(10)
N1 C1 Fe1 135.03(9)
C2 C1 Fe1 117.56(8)
C5 C2 C3 112.09(11)
C5 C2 C1 113.78(11)
C3 C2 C1 103.82(10)
C5 C2 C6 107.06(11)
C3 C2 C6 111.84(11)
C1 C2 C6 108.28(10)
C4 C3 C2 106.42(10)
N1 C4 C8 113.05(10)
N1 C4 C7 111.37(10)
C8 C4 C7 106.90(11)
N1 C4 C3 100.16(10)
C8 C4 C3 112.00(11)
C7 C4 C3 113.46(11)
C14 C9 C10 120.61(11)
C14 C9 N1 119.75(11)
C10 C9 N1 119.64(11)
C11 C10 C9 118.33(12)
C11 C10 C15 117.19(11)
C9 C10 C15 124.46(11)
C12 C11 C10 121.50(12)
C11 C12 C13 119.65(12)
C12 C13 C14 121.58(12)
C13 C14 C9 118.33(12)
C13 C14 C18 117.12(11)
C9 C14 C18 124.48(11)
C10 C15 C17 110.01(11)
C10 C15 C16 111.57(11)
C17 C15 C16 108.61(11)
C14 C18 C20 110.85(11)
C14 C18 C19 112.52(11)
C20 C18 C19 109.05(11)
N2 C21 C22 107.08(11)
N2 C21 Fe1 134.56(9)
C22 C21 Fe1 117.85(9)
C25 C22 C21 113.96(11)
C25 C22 C23 112.34(11)
C21 C22 C23 103.98(10)
C25 C22 C26 107.31(11)
C21 C22 C26 107.58(11)
C23 C22 C26 111.65(11)
C24 C23 C22 106.71(10)
C27 C24 C28 106.82(11)
C27 C24 N2 113.36(10)
C28 C24 N2 110.92(10)
C27 C24 C23 111.77(11)
C28 C24 C23 114.06(11)
N2 C24 C23 100.01(10)
C34 C29 C30 120.48(11)
C34 C29 N2 120.20(11)
C30 C29 N2 119.32(11)
C31 C30 C29 118.22(11)
C31 C30 C35 116.96(11)
C29 C30 C35 124.75(11)
C32 C31 C30 121.87(12)
C31 C32 C33 119.30(12)
C32 C33 C34 121.59(12)
C33 C34 C29 118.48(11)
C33 C34 C38 117.48(11)
C29 C34 C38 123.99(11)
C30 C35 C36 109.75(11)
C30 C35 C37 111.94(11)
C36 C35 C37 109.22(11)
C34 C38 C40 111.36(11)
C34 C38 C39 112.26(11)
C40 C38 C39 109.22(11)

loop_
_geom_bond_atom_site_label_1
_geom_bond_atom_site_label_2
_geom_bond_distance
Cl Fe1 2.2519(5)
N1 C1 1.3429(16)
N1 C9 1.4546(15)
N1 C4 1.5204(15)
Fe1 C1 1.9816(13)
Fe1 C21 2.0121(13)
N2 C21 1.3325(16)
N2 C29 1.4560(15)
N2 C24 1.5304(16)
C1 C2 1.5404(17)
C2 C5 1.5318(18)
C2 C3 1.5395(18)
C2 C6 1.5452(18)
C3 C4 1.5341(17)
C4 C8 1.5269(18)
C4 C7 1.5312(18)
C9 C14 1.4119(17)
C9 C10 1.4127(17)
C10 C11 1.3976(18)
C10 C15 1.5211(18)
C11 C12 1.3797(19)
C12 C13 1.3815(19)
C13 C14 1.3955(18)
C14 C18 1.5228(18)
C15 C17 1.5309(18)
C15 C16 1.5346(18)
C18 C20 1.5317(18)
C18 C19 1.5384(18)
C21 C22 1.5387(17)
C22 C25 1.5336(18)
C22 C23 1.5407(19)
C22 C26 1.5446(18)
C23 C24 1.5316(18)
C24 C27 1.5253(18)
C24 C28 1.5287(18)
C29 C34 1.4113(17)
C29 C30 1.4138(17)
C30 C31 1.3951(18)
C30 C35 1.5244(17)
C31 C32 1.3805(19)
C32 C33 1.3833(19)
C33 C34 1.3953(18)
C34 C38 1.5225(17)
C35 C36 1.5347(18)
C35 C37 1.5366(18)
C38 C40 1.5306(18)
C38 C39 1.5348(18)

loop_
_geom_torsion_atom_site_label_1
_geom_torsion_atom_site_label_2
_geom_torsion_atom_site_label_3
_geom_torsion_atom_site_label_4
_geom_torsion
C9 N1 C1 C2 170.76(10)
C4 N1 C1 C2 -1.81(14)
C9 N1 C1 Fe1 -0.02(19)
C4 N1 C1 Fe1 -172.59(9)
N1 C1 C2 C5 139.06(11)
Fe1 C1 C2 C5 -48.27(13)
N1 C1 C2 C3 16.95(13)
Fe1 C1 C2 C3 -170.38(8)
N1 C1 C2 C6 -102.04(12)
Fe1 C1 C2 C6 70.62(12)
C5 C2 C3 C4 -148.81(11)
C1 C2 C3 C4 -25.59(13)
C6 C2 C3 C4 90.93(12)
C1 N1 C4 C8 -133.31(12)
C9 N1 C4 C8 54.02(15)
C1 N1 C4 C7 106.31(12)
C9 N1 C4 C7 -66.36(14)
C1 N1 C4 C3 -13.98(13)
C9 N1 C4 C3 173.35(10)
C2 C3 C4 N1 23.56(12)
C2 C3 C4 C8 143.65(11)
C2 C3 C4 C7 -95.21(12)
C1 N1 C9 C14 100.90(14)
C4 N1 C9 C14 -86.90(14)
C1 N1 C9 C10 -78.09(15)
C4 N1 C9 C10 94.12(14)
C14 C9 C10 C11 0.80(18)
N1 C9 C10 C11 179.78(11)
C14 C9 C10 C15 -177.67(11)
N1 C9 C10 C15 1.31(18)
C9 C10 C11 C12 0.29(19)
C15 C10 C11 C12 178.88(12)
C10 C11 C12 C13 -0.9(2)
C11 C12 C13 C14 0.4(2)
C12 C13 C14 C9 0.69(19)
C12 C13 C14 C18 -176.34(12)
C10 C9 C14 C13 -1.28(18)
N1 C9 C14 C13 179.74(11)
C10 C9 C14 C18 175.51(11)
N1 C9 C14 C18 -3.46(18)
C11 C10 C15 C17 -58.60(15)
C9 C10 C15 C17 119.89(13)
C11 C10 C15 C16 62.00(15)
C9 C10 C15 C16 -119.51(13)
C13 C14 C18 C20 66.36(15)
C9 C14 C18 C20 -110.47(14)
C13 C14 C18 C19 -56.05(15)
C9 C14 C18 C19 127.12(13)
C29 N2 C21 C22 169.23(10)
C24 N2 C21 C22 -2.14(14)
C29 N2 C21 Fe1 -2.05(18)
C24 N2 C21 Fe1 -173.43(9)
N2 C21 C22 C25 138.95(11)
Fe1 C21 C22 C25 -48.07(14)
N2 C21 C22 C23 16.32(13)
Fe1 C21 C22 C23 -170.70(8)
N2 C21 C22 C26 -102.22(12)
Fe1 C21 C22 C26 70.77(12)
C25 C22 C23 C24 -148.00(11)
C21 C22 C23 C24 -24.31(13)
C26 C22 C23 C24 91.40(12)
C21 N2 C24 C27 -131.97(12)
C29 N2 C24 C27 56.35(15)
C21 N2 C24 C28 107.85(12)
C29 N2 C24 C28 -63.83(14)
C21 N2 C24 C23 -12.86(13)
C29 N2 C24 C23 175.46(10)
C22 C23 C24 C27 142.35(11)
C22 C23 C24 C28 -96.34(12)
C22 C23 C24 N2 22.08(12)
C21 N2 C29 C34 102.31(14)
C24 N2 C29 C34 -86.62(14)
C21 N2 C29 C30 -78.47(15)
C24 N2 C29 C30 92.60(13)
C34 C29 C30 C31 2.81(18)
N2 C29 C30 C31 -176.41(11)
C34 C29 C30 C35 -174.00(11)
N2 C29 C30 C35 6.78(18)
C29 C30 C31 C32 -1.33(19)
C35 C30 C31 C32 175.73(12)
C30 C31 C32 C33 -0.6(2)
C31 C32 C33 C34 1.1(2)
C32 C33 C34 C29 0.33(19)
C32 C33 C34 C38 -177.22(12)
C30 C29 C34 C33 -2.32(18)
N2 C29 C34 C33 176.88(11)
C30 C29 C34 C38 175.05(11)
N2 C29 C34 C38 -5.74(18)
C31 C30 C35 C36 -59.48(15)
C29 C30 C35 C36 117.37(13)
C31 C30 C35 C37 61.96(15)
C29 C30 C35 C37 -121.19(13)
C33 C34 C38 C40 67.18(15)
C29 C34 C38 C40 -110.23(13)
C33 C34 C38 C39 -55.64(15)
C29 C34 C38 C39 126.95(13)
